data_4114342
loop_
_publ_author_name
'Carsten Strohmann'
'Katja Strohfeldt'
'Daniel Schildbach'

_publ_contact_author_address
;
Institut f\"ur Anorganische Chemie
Universit\"at W\"urzburg
Am Hubland
97074 W\"urzburg
Germany
;
_publ_contact_author_email mail@carsten-strohmann.de
_publ_contact_author_fax '0049 931 888 4605'
_publ_contact_author_name 'Carsten Strohmann'
_publ_contact_author_phone '0049 931 888 4613'
_publ_section_title
;
 The Crystal Structures of the Chiral Alkyllithium Bases
 [n-BuLi.(-)-Sparteine]2 and [Et2O.(i-PrLi)2.(-)-Sparteine]
;
_journal_name_full 'Journal of the American Chemical Society'
_journal_page_first 13672
_journal_page_last 13673
_journal_paper_doi 10.1021/ja0374372
_journal_volume 125
_journal_year 2003
_chemical_formula_sum 'C25 H50 Li2 N2 O'
_chemical_formula_weight 408.55
_chemical_name_systematic
;
 ?
;
_space_group_IT_number 4
_symmetry_cell_setting monoclinic
_symmetry_space_group_name_Hall 'P 2yb'
_symmetry_space_group_name_H-M 'P 1 21 1'
_atom_sites_solution_hydrogens geom
_atom_sites_solution_primary direct
_atom_sites_solution_secondary difmap
_audit_creation_date 2003-08-03T13:46:38-00:00
_audit_creation_method 'WinGX routine CIF_UPDATE'
_cell_angle_alpha 90
_cell_angle_beta 105.7028(10)
_cell_angle_gamma 90
_cell_formula_units_Z 4
_cell_length_a 12.7609(7)
_cell_length_b 11.7641(7)
_cell_length_c 18.4451(11)
_cell_measurement_temperature 193(2)
_cell_volume 2665.6(3)
_computing_cell_refinement 'SAINTPLUS 6.02 (Bruker AXS, 1999)'
_computing_data_collection 'SMART 5.622 (Bruker AXS, 2001)'
_computing_data_reduction 'SAINTPLUS 6.02 (Bruker AXS, 1999)'
_computing_molecular_graphics 'Ortep-3 V1.073 (Farrugia, 2001)'
_computing_publication_material 'SHELXL-97 (Sheldrick, 1997)'
_computing_structure_refinement 'SHELXL-97 (Sheldrick, 1997)'
_computing_structure_solution 'SHELXS-90 (Sheldrick, 1990)'
_diffrn_ambient_temperature 193(2)
_diffrn_measured_fraction_theta_full 1
_diffrn_measured_fraction_theta_max 1
_diffrn_measurement_device_type 'Bruker APEX-CCD'
_diffrn_measurement_method omega-scans
_diffrn_radiation_monochromator graphite
_diffrn_radiation_type MoK\a
_diffrn_radiation_wavelength 0.71073
_diffrn_reflns_av_R_equivalents 0.0596
_diffrn_reflns_av_unetI/netI 0.0781
_diffrn_reflns_limit_h_max 15
_diffrn_reflns_limit_h_min -15
_diffrn_reflns_limit_k_max 13
_diffrn_reflns_limit_k_min -13
_diffrn_reflns_limit_l_max 21
_diffrn_reflns_limit_l_min -21
_diffrn_reflns_number 34330
_diffrn_reflns_theta_full 24.99
_diffrn_reflns_theta_max 24.99
_diffrn_reflns_theta_min 1.15
_exptl_absorpt_coefficient_mu 0.059
_exptl_absorpt_correction_type empirical
_exptl_absorpt_process_details 'Sadabs 2.01 (Bruker AXS, 1999)'
_exptl_crystal_density_diffrn 1.018
_exptl_crystal_F_000 912
_exptl_crystal_size_max 0.3
_exptl_crystal_size_mid 0.1
_exptl_crystal_size_min 0.1
_refine_diff_density_max 0.221
_refine_diff_density_min -0.176
_refine_diff_density_rms 0.029
_refine_ls_abs_structure_details 'Flack H D (1983), Acta Cryst. A39, 876-881'
_refine_ls_abs_structure_Flack -3.8(13)
_refine_ls_extinction_method none
_refine_ls_goodness_of_fit_ref 1.011
_refine_ls_hydrogen_treatment mixed
_refine_ls_matrix_type full
_refine_ls_number_parameters 569
_refine_ls_number_reflns 9328
_refine_ls_number_restraints 1
_refine_ls_restrained_S_all 1.011
_refine_ls_R_factor_all 0.0912
_refine_ls_R_factor_gt 0.051
_refine_ls_shift/su_max 0
_refine_ls_shift/su_mean 0
_refine_ls_structure_factor_coef Fsqd
_refine_ls_weighting_details 'calc w=1/[\s^2^(Fo^2^)+(0.0084P)^2^+0.2643P] where P=(Fo^2^+2Fc^2^)/3'
_refine_ls_weighting_scheme calc
_refine_ls_wR_factor_gt 0.0747
_refine_ls_wR_factor_ref 0.0801
_reflns_number_gt 5463
_reflns_number_total 9328
_reflns_threshold_expression >2sigma(I)
_cod_data_source_file ja0374372si20030721_123729.cif
_cod_data_source_block compound2
_cod_database_code 4114342

loop_
_symmetry_equiv_pos_as_xyz
'x, y, z'
'-x, y+1/2, -z'

loop_
_atom_site_label
_atom_site_type_symbol
_atom_site_fract_x
_atom_site_fract_y
_atom_site_fract_z
_atom_site_U_iso_or_equiv
_atom_site_adp_type
_atom_site_occupancy
_atom_site_symmetry_multiplicity
_atom_site_calc_flag
_atom_site_refinement_flags
C1 C 0.6890(2) 0.4119(2) 0.41319(15) 0.0436(7) Uani 1 1 d .
H1 H 0.7562(16) 0.4368(17) 0.4455(11) 0.029(6) Uiso 1 1 d .
C2 C 0.7006(2) 0.4219(3) 0.33238(14) 0.0596(8) Uani 1 1 d .
H2A H 0.7151 0.5013 0.322 0.089 Uiso 1 1 calc R
H2B H 0.633 0.3968 0.2965 0.089 Uiso 1 1 calc R
H2C H 0.761 0.3741 0.3273 0.089 Uiso 1 1 calc R
C3 C 0.6097(2) 0.5052(2) 0.42300(15) 0.0570(8) Uani 1 1 d .
H3A H 0.5363 0.4874 0.3918 0.085 Uiso 1 1 calc R
H3B H 0.6329 0.5785 0.4074 0.085 Uiso 1 1 calc R
H3C H 0.6093 0.5092 0.476 0.085 Uiso 1 1 calc R
C4 C 0.7265(2) 0.1010(2) 0.41858(16) 0.0471(8) Uani 1 1 d .
H4 H 0.7919(19) 0.092(2) 0.4632(13) 0.055(8) Uiso 1 1 d .
C5 C 0.7637(2) 0.0733(3) 0.34842(15) 0.0641(9) Uani 1 1 d .
H5A H 0.7072 0.0963 0.3033 0.096 Uiso 1 1 calc R
H5B H 0.7766 -0.0086 0.3465 0.096 Uiso 1 1 calc R
H5C H 0.8312 0.1145 0.3504 0.096 Uiso 1 1 calc R
C6 C 0.6441(3) 0.0108(3) 0.42598(17) 0.0754(10) Uani 1 1 d .
H6A H 0.6749 -0.065 0.4233 0.113 Uiso 1 1 calc R
H6B H 0.5774 0.0196 0.3849 0.113 Uiso 1 1 calc R
H6C H 0.6272 0.0197 0.4744 0.113 Uiso 1 1 calc R
C7 C 0.7010(2) 0.2046(3) 0.61680(15) 0.0610(8) Uani 1 1 d .
H7A H 0.7117 0.1855 0.6706 0.073 Uiso 1 1 calc R
H7B H 0.6737 0.1358 0.5867 0.073 Uiso 1 1 calc R
C8 C 0.6177(2) 0.2978(3) 0.59494(16) 0.0674(9) Uani 1 1 d .
H8A H 0.5494 0.2735 0.606 0.081 Uiso 1 1 calc R
H8B H 0.6017 0.3121 0.5401 0.081 Uiso 1 1 calc R
C9 C 0.6589(3) 0.4073(3) 0.63796(16) 0.0767(10) Uani 1 1 d .
H9A H 0.6065 0.4696 0.6189 0.092 Uiso 1 1 calc R
H9B H 0.6646 0.3964 0.6921 0.092 Uiso 1 1 calc R
C10 C 0.7699(2) 0.4389(3) 0.62796(15) 0.0581(8) Uani 1 1 d .
H10A H 0.7619 0.4605 0.5749 0.07 Uiso 1 1 calc R
H10B H 0.7991 0.5054 0.66 0.07 Uiso 1 1 calc R
C11 C 0.8493(2) 0.3407(2) 0.64900(14) 0.0492(8) Uani 1 1 d .
H11 H 0.8554 0.3219 0.7029 0.059 Uiso 1 1 calc R
C12 C 0.9641(2) 0.3694(2) 0.64401(14) 0.0481(8) Uani 1 1 d .
H12 H 0.9897 0.4375 0.6763 0.058 Uiso 1 1 calc R
C13 C 1.0396(2) 0.2712(2) 0.67652(15) 0.0597(8) Uani 1 1 d .
H13A H 1.037 0.2543 0.7286 0.072 Uiso 1 1 calc R
H13B H 1.1155 0.2897 0.6772 0.072 Uiso 1 1 calc R
C14 C 0.9981(2) 0.1705(2) 0.62493(14) 0.0513(8) Uani 1 1 d .
H14 H 1.0451 0.1038 0.6458 0.062 Uiso 1 1 calc R
C15 C 0.8829(2) 0.1416(2) 0.62660(14) 0.0525(8) Uani 1 1 d .
H15A H 0.8562 0.0771 0.592 0.063 Uiso 1 1 calc R
H15B H 0.8838 0.1169 0.6781 0.063 Uiso 1 1 calc R
C16 C 0.9753(2) 0.3956(2) 0.56563(13) 0.0430(7) Uani 1 1 d .
H16A H 0.9252 0.4585 0.5436 0.052 Uiso 1 1 calc R
H16B H 1.0505 0.4217 0.57 0.052 Uiso 1 1 calc R
C17 C 1.01126(19) 0.1944(2) 0.54623(14) 0.0446(7) Uani 1 1 d .
H17 H 0.9757 0.1297 0.5135 0.054 Uiso 1 1 calc R
C18 C 1.1311(2) 0.1951(3) 0.54489(16) 0.0587(8) Uani 1 1 d .
H18A H 1.1711 0.2531 0.5807 0.07 Uiso 1 1 calc R
H18B H 1.1639 0.1201 0.5618 0.07 Uiso 1 1 calc R
C19 C 1.1435(2) 0.2200(2) 0.46814(19) 0.0709(10) Uani 1 1 d .
H19A H 1.1101 0.1581 0.4331 0.085 Uiso 1 1 calc R
H19B H 1.2217 0.2241 0.4702 0.085 Uiso 1 1 calc R
C20 C 1.0888(2) 0.3317(2) 0.43988(15) 0.0541(8) Uani 1 1 d .
H20A H 1.0935 0.3461 0.388 0.065 Uiso 1 1 calc R
H20B H 1.1261 0.3946 0.4725 0.065 Uiso 1 1 calc R
C21 C 0.96939(19) 0.3264(2) 0.44083(14) 0.0445(7) Uani 1 1 d .
H21A H 0.9354 0.4011 0.4246 0.053 Uiso 1 1 calc R
H21B H 0.9317 0.2693 0.4034 0.053 Uiso 1 1 calc R
C22 C 0.4120(3) 0.1875(4) 0.2581(2) 0.1246(16) Uani 1 1 d .
H22A H 0.3478 0.2342 0.2332 0.15 Uiso 1 1 calc R
H22B H 0.3856 0.112 0.269 0.15 Uiso 1 1 calc R
C23 C 0.4790(4) 0.1740(5) 0.2082(2) 0.161(2) Uani 1 1 d .
H23A H 0.5261 0.1076 0.2234 0.241 Uiso 1 1 calc R
H23B H 0.5239 0.2421 0.2101 0.241 Uiso 1 1 calc R
H23C H 0.4329 0.1631 0.1567 0.241 Uiso 1 1 calc R
C24 C 0.4019(3) 0.2615(3) 0.3796(2) 0.1117(15) Uani 1 1 d .
H24A H 0.358 0.1933 0.383 0.134 Uiso 1 1 calc R
H24B H 0.4513 0.2761 0.4303 0.134 Uiso 1 1 calc R
C25 C 0.3296(3) 0.3588(4) 0.3566(3) 0.160(2) Uani 1 1 d .
H25A H 0.2789 0.3436 0.3072 0.24 Uiso 1 1 calc R
H25B H 0.3728 0.4265 0.3534 0.24 Uiso 1 1 calc R
H25C H 0.2884 0.3717 0.3936 0.24 Uiso 1 1 calc R
C26 C 0.3915(2) 0.6851(3) 0.96954(19) 0.0607(9) Uani 1 1 d .
H26 H 0.3554(18) 0.693(2) 0.9184(12) 0.051(8) Uiso 1 1 d .
C27 C 0.4573(3) 0.5747(3) 0.97759(19) 0.0907(11) Uani 1 1 d .
H27A H 0.489 0.558 1.0311 0.136 Uiso 1 1 calc R
H27B H 0.5158 0.5834 0.9528 0.136 Uiso 1 1 calc R
H27C H 0.4094 0.5121 0.954 0.136 Uiso 1 1 calc R
C28 C 0.4716(2) 0.7859(3) 0.98602(18) 0.0896(12) Uani 1 1 d .
H28A H 0.521 0.7807 0.9537 0.134 Uiso 1 1 calc R
H28B H 0.5139 0.7837 1.039 0.134 Uiso 1 1 calc R
H28C H 0.4308 0.8574 0.9759 0.134 Uiso 1 1 calc R
C29 C 0.2109(2) 0.8079(3) 1.07548(15) 0.0527(8) Uani 1 1 d .
H29 H 0.1527(16) 0.8378(18) 1.0403(12) 0.034(7) Uiso 1 1 d .
C30 C 0.1603(2) 0.7579(3) 1.13501(15) 0.0747(10) Uani 1 1 d .
H30A H 0.1196 0.8172 1.153 0.112 Uiso 1 1 calc R
H30B H 0.2181 0.7288 1.1774 0.112 Uiso 1 1 calc R
H30C H 0.111 0.6957 1.1127 0.112 Uiso 1 1 calc R
C31 C 0.2717(2) 0.9160(3) 1.10819(17) 0.0811(10) Uani 1 1 d .
H31A H 0.3371 0.8958 1.148 0.122 Uiso 1 1 calc R
H31B H 0.2243 0.9638 1.1293 0.122 Uiso 1 1 calc R
H31C H 0.2927 0.9577 1.0683 0.122 Uiso 1 1 calc R
C32 C 0.0847(3) 0.5049(3) 0.97380(16) 0.0713(9) Uani 1 1 d .
H32A H 0.019 0.4567 0.9569 0.086 Uiso 1 1 calc R
H32B H 0.088 0.5335 1.0248 0.086 Uiso 1 1 calc R
C33 C 0.1841(3) 0.4346(3) 0.97694(17) 0.0764(10) Uani 1 1 d .
H33A H 0.1862 0.3691 1.011 0.092 Uiso 1 1 calc R
H33B H 0.25 0.4812 0.998 0.092 Uiso 1 1 calc R
C34 C 0.1854(3) 0.3909(3) 0.89882(17) 0.0800(10) Uani 1 1 d .
H34A H 0.2555 0.3528 0.9016 0.096 Uiso 1 1 calc R
H34B H 0.126 0.3352 0.8804 0.096 Uiso 1 1 calc R
C35 C 0.1699(3) 0.4926(2) 0.84495(16) 0.0616(9) Uani 1 1 d .
H35A H 0.234 0.5432 0.8604 0.074 Uiso 1 1 calc R
H35B H 0.1647 0.4651 0.7934 0.074 Uiso 1 1 calc R
C36 C 0.0674(2) 0.5593(3) 0.84477(16) 0.0574(8) Uani 1 1 d .
H36 H 0.0049 0.505 0.8314 0.069 Uiso 1 1 calc R
C37 C 0.0422(2) 0.6554(3) 0.78726(15) 0.0604(9) Uani 1 1 d .
H37 H 0.0357 0.6212 0.7366 0.072 Uiso 1 1 calc R
C38 C -0.0683(2) 0.7040(3) 0.78634(15) 0.0778(10) Uani 1 1 d .
H38A H -0.1241 0.6433 0.777 0.093 Uiso 1 1 calc R
H38B H -0.0908 0.7625 0.7465 0.093 Uiso 1 1 calc R
C39 C -0.0539(2) 0.7567(3) 0.86438(15) 0.0690(9) Uani 1 1 d .
H39 H -0.1259 0.7883 0.8662 0.083 Uiso 1 1 calc R
C40 C -0.0227(2) 0.6656(3) 0.92368(16) 0.0691(9) Uani 1 1 d .
H40A H -0.011 0.7012 0.9739 0.083 Uiso 1 1 calc R
H40B H -0.0841 0.6116 0.9169 0.083 Uiso 1 1 calc R
C41 C 0.1250(2) 0.7510(3) 0.79815(14) 0.0592(8) Uani 1 1 d .
H41A H 0.1971 0.7186 0.7994 0.071 Uiso 1 1 calc R
H41B H 0.1039 0.8034 0.7546 0.071 Uiso 1 1 calc R
C42 C 0.0271(2) 0.8555(3) 0.87593(15) 0.0580(9) Uani 1 1 d .
H42 H 0.0397 0.8806 0.9294 0.07 Uiso 1 1 calc R
C43 C -0.0194(3) 0.9569(3) 0.82728(17) 0.0902(12) Uani 1 1 d .
H43A H -0.0878 0.9817 0.8381 0.108 Uiso 1 1 calc R
H43B H -0.0362 0.9355 0.7734 0.108 Uiso 1 1 calc R
C44 C 0.0629(3) 1.0539(3) 0.84348(19) 0.0950(13) Uani 1 1 d .
H44A H 0.0335 1.1196 0.8107 0.114 Uiso 1 1 calc R
H44B H 0.0762 1.0785 0.8965 0.114 Uiso 1 1 calc R
C45 C 0.1684(3) 1.0153(3) 0.82926(18) 0.0888(12) Uani 1 1 d .
H45A H 0.223 1.0769 0.8426 0.107 Uiso 1 1 calc R
H45B H 0.1564 0.9975 0.7752 0.107 Uiso 1 1 calc R
C46 C 0.2105(3) 0.9103(3) 0.87620(16) 0.0668(9) Uani 1 1 d .
H46A H 0.2763 0.8831 0.8629 0.08 Uiso 1 1 calc R
H46B H 0.2329 0.9329 0.9299 0.08 Uiso 1 1 calc R
C47 C 0.5446(5) 0.7816(10) 1.2099(5) 0.272(5) Uani 1 1 d .
H47A H 0.534 0.843 1.172 0.326 Uiso 1 1 calc R
H47B H 0.5122 0.8107 1.2494 0.326 Uiso 1 1 calc R
C48 C 0.6184(6) 0.7835(8) 1.2328(5) 0.278(5) Uani 1 1 d .
H48A H 0.6567 0.7388 1.2032 0.417 Uiso 1 1 calc R
H48B H 0.633 0.7516 1.2836 0.417 Uiso 1 1 calc R
H48C H 0.644 0.8624 1.2359 0.417 Uiso 1 1 calc R
C49 C 0.4540(5) 0.5949(6) 1.2093(3) 0.168(2) Uani 1 1 d .
H49A H 0.4373 0.6164 1.2569 0.201 Uiso 1 1 calc R
H49B H 0.5244 0.5537 1.2226 0.201 Uiso 1 1 calc R
C50 C 0.3710(4) 0.5196(4) 1.1683(2) 0.1380(18) Uani 1 1 d .
H50A H 0.3866 0.4978 1.121 0.207 Uiso 1 1 calc R
H50B H 0.3003 0.558 1.1573 0.207 Uiso 1 1 calc R
H50C H 0.3692 0.4514 1.1985 0.207 Uiso 1 1 calc R
Li1 Li 0.7797(3) 0.2651(4) 0.4863(2) 0.0433(11) Uani 1 1 d .
Li2 Li 0.6255(3) 0.2462(4) 0.3805(2) 0.0537(13) Uani 1 1 d .
Li3 Li 0.2105(4) 0.7148(4) 0.9626(2) 0.0497(12) Uani 1 1 d .
Li4 Li 0.3616(4) 0.7309(4) 1.0740(3) 0.0658(15) Uani 1 1 d .
N1 N 0.95137(15) 0.29754(16) 0.51437(10) 0.0359(5) Uani 1 1 d .
N2 N 0.80657(17) 0.23843(18) 0.60449(11) 0.0448(6) Uani 1 1 d .
N3 N 0.13393(18) 0.81568(19) 0.86781(11) 0.0485(6) Uani 1 1 d .
N4 N 0.07641(18) 0.6012(2) 0.92219(11) 0.0519(6) Uani 1 1 d .
O1 O 0.46783(16) 0.2393(2) 0.32559(13) 0.0813(7) Uani 1 1 d .
O2 O 0.46519(17) 0.6915(2) 1.17116(12) 0.0925(7) Uani 1 1 d .

loop_
_atom_site_aniso_label
_atom_site_aniso_U_11
_atom_site_aniso_U_22
_atom_site_aniso_U_33
_atom_site_aniso_U_23
_atom_site_aniso_U_13
_atom_site_aniso_U_12
C1 0.0339(17) 0.0490(19) 0.0422(17) 0.0031(15) 0.0007(14) 0.0028(16)
C2 0.0534(19) 0.073(2) 0.0503(19) 0.0103(17) 0.0097(15) 0.0117(17)
C3 0.0422(18) 0.055(2) 0.069(2) 0.0044(17) 0.0066(15) 0.0062(16)
C4 0.0446(18) 0.053(2) 0.0410(18) -0.0021(15) 0.0067(15) -0.0075(16)
C5 0.057(2) 0.067(2) 0.062(2) -0.0137(17) 0.0068(16) 0.0030(17)
C6 0.083(2) 0.070(2) 0.073(2) -0.004(2) 0.0211(19) -0.023(2)
C7 0.071(2) 0.068(2) 0.0490(18) 0.0038(17) 0.0235(16) -0.015(2)
C8 0.056(2) 0.089(3) 0.065(2) -0.005(2) 0.0301(17) -0.008(2)
C9 0.087(3) 0.097(3) 0.055(2) -0.005(2) 0.0362(19) 0.006(2)
C10 0.064(2) 0.065(2) 0.0462(19) -0.0103(16) 0.0173(16) 0.0044(19)
C11 0.064(2) 0.051(2) 0.0297(16) -0.0037(14) 0.0083(14) -0.0007(17)
C12 0.055(2) 0.0431(19) 0.0374(17) -0.0062(14) -0.0026(14) -0.0056(15)
C13 0.0551(19) 0.060(2) 0.0501(17) 0.0055(16) -0.0088(15) 0.0000(17)
C14 0.0515(19) 0.0391(18) 0.0509(19) 0.0117(15) -0.0071(15) 0.0062(15)
C15 0.068(2) 0.050(2) 0.0364(17) 0.0117(14) 0.0081(15) -0.0020(17)
C16 0.0375(16) 0.0385(18) 0.0479(17) 0.0008(15) 0.0026(13) 0.0021(14)
C17 0.0394(16) 0.0328(17) 0.0573(19) 0.0019(15) 0.0057(13) 0.0024(14)
C18 0.0412(18) 0.0417(18) 0.089(2) 0.0057(18) 0.0095(16) 0.0063(15)
C19 0.0423(19) 0.060(2) 0.120(3) -0.002(2) 0.0381(18) 0.0054(18)
C20 0.0437(18) 0.056(2) 0.069(2) -0.0005(16) 0.0255(15) -0.0015(16)
C21 0.0423(17) 0.0483(19) 0.0473(17) -0.0011(15) 0.0195(13) -0.0055(15)
C22 0.113(4) 0.107(4) 0.116(4) 0.011(3) -0.034(3) -0.026(3)
C23 0.134(4) 0.256(6) 0.091(3) -0.059(4) 0.029(3) 0.025(4)
C24 0.058(3) 0.095(3) 0.201(5) 0.021(3) 0.066(3) 0.017(2)
C25 0.094(4) 0.165(5) 0.233(6) -0.053(5) 0.064(4) -0.040(4)
C26 0.054(2) 0.055(2) 0.069(2) -0.0014(19) 0.0106(18) -0.0027(18)
C27 0.077(3) 0.094(3) 0.105(3) 0.004(2) 0.031(2) 0.021(2)
C28 0.072(2) 0.100(3) 0.096(3) -0.013(2) 0.022(2) -0.025(2)
C29 0.054(2) 0.062(2) 0.0358(17) 0.0035(16) 0.0024(15) 0.0042(18)
C30 0.084(2) 0.093(3) 0.0502(19) -0.0005(19) 0.0242(17) 0.002(2)
C31 0.081(2) 0.078(2) 0.078(2) -0.014(2) 0.0094(19) 0.004(2)
C32 0.094(3) 0.074(2) 0.052(2) -0.0017(19) 0.0296(19) -0.027(2)
C33 0.109(3) 0.058(2) 0.065(2) 0.0124(19) 0.027(2) -0.021(2)
C34 0.106(3) 0.060(2) 0.073(2) -0.005(2) 0.025(2) -0.009(2)
C35 0.082(2) 0.055(2) 0.050(2) -0.0059(17) 0.0207(17) -0.0101(19)
C36 0.058(2) 0.065(2) 0.051(2) -0.0143(17) 0.0170(16) -0.0124(18)
C37 0.070(2) 0.077(2) 0.0323(17) -0.0110(17) 0.0099(15) 0.003(2)
C38 0.067(2) 0.118(3) 0.0432(19) -0.0064(19) 0.0064(16) 0.016(2)
C39 0.055(2) 0.105(3) 0.0460(19) -0.005(2) 0.0114(16) 0.017(2)
C40 0.062(2) 0.097(3) 0.052(2) -0.014(2) 0.0218(16) -0.023(2)
C41 0.083(2) 0.064(2) 0.0361(17) 0.0066(16) 0.0243(16) 0.0156(19)
C42 0.076(2) 0.069(2) 0.0303(17) 0.0046(16) 0.0184(16) 0.027(2)
C43 0.120(3) 0.100(3) 0.047(2) 0.008(2) 0.018(2) 0.051(3)
C44 0.152(4) 0.081(3) 0.060(2) 0.028(2) 0.042(3) 0.050(3)
C45 0.145(4) 0.060(2) 0.077(3) 0.019(2) 0.058(2) 0.015(2)
C46 0.105(3) 0.047(2) 0.058(2) 0.0052(17) 0.0388(19) 0.000(2)
C47 0.116(6) 0.413(13) 0.199(7) -0.017(7) -0.106(5) -0.031(7)
C48 0.291(12) 0.262(10) 0.207(8) 0.024(7) -0.059(8) -0.099(10)
C49 0.161(5) 0.195(6) 0.121(4) 0.086(4) -0.008(4) 0.033(5)
C50 0.172(5) 0.102(4) 0.116(4) 0.029(3) -0.004(3) -0.026(3)
Li1 0.043(3) 0.047(3) 0.041(2) -0.002(2) 0.014(2) 0.000(2)
Li2 0.038(3) 0.069(3) 0.053(3) -0.010(3) 0.010(2) -0.001(2)
Li3 0.061(3) 0.045(3) 0.046(3) 0.004(2) 0.018(2) 0.002(2)
Li4 0.062(3) 0.065(4) 0.064(3) 0.001(3) 0.006(3) -0.003(3)
N1 0.0393(13) 0.0289(13) 0.0362(12) 0.0018(11) 0.0044(10) -0.0002(11)
N2 0.0507(15) 0.0481(15) 0.0357(13) 0.0027(12) 0.0118(11) -0.0015(13)
N3 0.0628(17) 0.0504(16) 0.0361(13) -0.0016(12) 0.0201(12) 0.0034(14)
N4 0.0584(17) 0.0645(17) 0.0355(14) -0.0041(13) 0.0173(12) -0.0099(14)
O1 0.0514(13) 0.1026(19) 0.0786(15) -0.0093(14) -0.0015(12) -0.0045(13)
O2 0.0651(15) 0.114(2) 0.0793(16) 0.0160(16) -0.0130(13) 0.0038(16)

loop_
_atom_type_symbol
_atom_type_description
_atom_type_scat_dispersion_real
_atom_type_scat_dispersion_imag
_atom_type_scat_source
C C 0.0033 0.0016 'International Tables Vol C Tables 4.2.6.8 and 6.1.1.4'
H H 0 0 'International Tables Vol C Tables 4.2.6.8 and 6.1.1.4'
Li Li -0.0003 0.0001 'International Tables Vol C Tables 4.2.6.8 and 6.1.1.4'
N N 0.0061 0.0033 'International Tables Vol C Tables 4.2.6.8 and 6.1.1.4'
O O 0.0106 0.006 'International Tables Vol C Tables 4.2.6.8 and 6.1.1.4'

loop_
_geom_angle_atom_site_label_1
_geom_angle_atom_site_label_2
_geom_angle_atom_site_label_3
_geom_angle
C3 C1 C2 107.3(2)
C3 C1 Li2 118.3(2)
C2 C1 Li2 85.7(2)
C3 C1 Li1 135.2(2)
C2 C1 Li1 117.3(2)
Li2 C1 Li1 64.69(17)
C6 C4 C5 107.8(2)
C6 C4 Li1 130.1(2)
C5 C4 Li1 121.7(2)
N2 C7 C8 111.7(2)
C7 C8 C9 110.9(3)
C10 C9 C8 110.0(3)
C11 C10 C9 111.2(3)
N2 C11 C10 111.0(2)
N2 C11 C12 111.2(2)
C10 C11 C12 113.7(2)
C13 C12 C16 108.4(2)
C13 C12 C11 108.9(2)
C16 C12 C11 116.1(2)
C12 C13 C14 105.6(2)
C15 C14 C13 109.7(2)
C15 C14 C17 114.6(2)
C13 C14 C17 110.0(2)
N2 C15 C14 113.0(2)
N1 C16 C12 113.3(2)
N1 C17 C14 110.6(2)
N1 C17 C18 113.7(2)
C14 C17 C18 112.4(2)
C19 C18 C17 112.1(2)
C18 C19 C20 109.9(2)
C19 C20 C21 109.2(2)
N1 C21 C20 115.0(2)
O1 C22 C23 112.0(4)
C25 C24 O1 111.6(3)
C27 C26 C28 108.4(2)
C27 C26 Li3 130.5(2)
C28 C26 Li3 119.7(2)
C31 C29 C30 107.7(2)
C31 C29 Li3 128.1(2)
C30 C29 Li3 123.7(2)
N4 C32 C33 111.2(2)
C32 C33 C34 111.8(3)
C35 C34 C33 108.4(3)
C36 C35 C34 111.3(3)
N4 C36 C37 111.7(2)
N4 C36 C35 109.0(2)
C37 C36 C35 113.8(2)
C38 C37 C41 109.5(3)
C38 C37 C36 108.0(3)
C41 C37 C36 116.7(2)
C37 C38 C39 105.5(2)
C40 C39 C42 113.8(2)
C40 C39 C38 109.6(3)
C42 C39 C38 110.0(3)
N4 C40 C39 114.2(2)
N3 C41 C37 112.7(2)
N3 C42 C43 114.2(3)
N3 C42 C39 110.5(2)
C43 C42 C39 112.0(3)
C42 C43 C44 109.6(3)
C45 C44 C43 109.9(3)
C44 C45 C46 109.9(3)
N3 C46 C45 115.8(3)
C48 C47 O2 135.0(16)
O2 C49 C50 114.1(4)
N2 Li1 N1 84.76(16)
N2 Li1 C4 111.9(2)
N1 Li1 C4 114.3(2)
N2 Li1 C1 128.7(2)
N1 Li1 C1 109.1(2)
C4 Li1 C1 106.47(19)
N2 Li1 Li2 133.9(2)
N1 Li1 Li2 141.2(2)
C4 Li1 Li2 54.43(17)
C1 Li1 Li2 54.26(17)
O1 Li2 C1 115.7(2)
O1 Li2 Li1 156.6(2)
C1 Li2 Li1 61.06(17)
N3 Li3 N4 85.15(18)
N3 Li3 C26 111.2(2)
N4 Li3 C26 128.3(2)
N3 Li3 C29 111.0(2)
N4 Li3 C29 114.2(2)
C26 Li3 C29 105.0(2)
N3 Li3 Li4 137.8(2)
N4 Li3 Li4 136.5(2)
C26 Li3 Li4 53.66(17)
C29 Li3 Li4 53.13(16)
O2 Li4 Li3 159.8(3)
C17 N1 C16 113.31(18)
C17 N1 C21 111.36(19)
C16 N1 C21 110.71(19)
C17 N1 Li1 109.65(19)
C16 N1 Li1 108.39(18)
C21 N1 Li1 102.86(17)
C11 N2 C7 110.4(2)
C11 N2 C15 110.94(19)
C7 N2 C15 108.0(2)
C11 N2 Li1 112.39(19)
C7 N2 Li1 107.13(19)
C15 N2 Li1 107.81(19)
C46 N3 C41 112.2(2)
C46 N3 C42 110.7(2)
C41 N3 C42 113.2(2)
C46 N3 Li3 101.2(2)
C41 N3 Li3 109.9(2)
C42 N3 Li3 108.88(19)
C32 N4 C40 107.2(2)
C32 N4 C36 109.9(2)
C40 N4 C36 110.1(2)
C32 N4 Li3 110.2(2)
C40 N4 Li3 106.3(2)
C36 N4 Li3 112.86(19)
C22 O1 C24 115.4(3)
C22 O1 Li2 132.2(3)
C24 O1 Li2 109.1(2)
C49 O2 C47 119.5(5)
C49 O2 Li4 121.8(3)
C47 O2 Li4 117.7(4)

loop_
_geom_bond_atom_site_label_1
_geom_bond_atom_site_label_2
_geom_bond_distance
C1 C3 1.536(3)
C1 C2 1.542(3)
C1 Li2 2.135(6)
C1 Li1 2.302(5)
C4 C6 1.527(4)
C4 C5 1.529(3)
C4 Li1 2.300(5)
C7 N2 1.480(3)
C7 C8 1.504(4)
C8 C9 1.530(4)
C9 C10 1.524(4)
C10 C11 1.516(4)
C11 N2 1.476(3)
C11 C12 1.530(3)
C12 C13 1.519(3)
C12 C16 1.522(3)
C13 C14 1.522(3)
C14 C15 1.517(3)
C14 C17 1.532(3)
C15 N2 1.482(3)
C16 N1 1.470(3)
C17 N1 1.470(3)
C17 C18 1.536(3)
C18 C19 1.495(3)
C19 C20 1.512(4)
C20 C21 1.530(3)
C21 N1 1.475(3)
C22 O1 1.396(4)
C22 C23 1.424(4)
C24 C25 1.459(5)
C24 O1 1.492(4)
C26 C27 1.532(4)
C26 C28 1.542(4)
C26 Li3 2.305(5)
C29 C31 1.526(4)
C29 C30 1.534(3)
C29 Li3 2.352(5)
C32 N4 1.465(3)
C32 C33 1.502(4)
C33 C34 1.534(4)
C34 C35 1.533(4)
C35 C36 1.525(4)
C36 N4 1.485(3)
C36 C37 1.524(4)
C37 C38 1.517(4)
C37 C41 1.519(4)
C38 C39 1.532(3)
C39 C40 1.506(4)
C39 C42 1.531(4)
C40 N4 1.481(3)
C41 N3 1.471(3)
C42 N3 1.487(3)
C42 C43 1.514(4)
C43 C44 1.524(5)
C44 C45 1.509(4)
C45 C46 1.520(4)
C46 N3 1.461(3)
C47 C48 0.923(8)
C47 O2 1.506(8)
C49 O2 1.364(5)
C49 C50 1.430(6)
Li1 N2 2.136(4)
Li1 N1 2.145(5)
Li1 Li2 2.378(6)
Li2 O1 1.994(5)
Li3 N3 2.121(5)
Li3 N4 2.139(5)
Li3 Li4 2.415(6)
Li4 O2 1.972(5)
